data_2231760
loop_
_publ_author_name
'Ennajih, Hamid'
'Bouhfid, Rachid'
'Essassi, El Mokhtar'
'Ng, Seik Weng'

_publ_section_title
;
 2-[3-(1<i>H</i>-Benzimidazol-2-yl)propyl]-1-decyl-1<i>H</i>-benzimidazole
;
_journal_coeditor_code XU5311
_journal_issue 9
_journal_name_full 'Acta Crystallographica Section E'
_journal_page_first o2544
_journal_paper_doi 10.1107/S160053681103501X
_journal_volume 67
_journal_year 2011
_chemical_formula_iupac 'C27 H36 N4'
_chemical_formula_moiety 'C27 H36 N4'
_chemical_formula_sum 'C27 H36 N4'
_chemical_formula_weight 416.60
_chemical_name_systematic
;
2-[3-(1<i>H</i>-Benzimidazol-2-yl)propyl]-1-decyl-1<i>H</i>-benzimidazole
;
_space_group_IT_number 14
_symmetry_cell_setting monoclinic
_symmetry_space_group_name_Hall '-P 2ybc'
_symmetry_space_group_name_H-M 'P 1 21/c 1'
_atom_sites_solution_hydrogens geom
_atom_sites_solution_primary direct
_atom_sites_solution_secondary difmap
_audit_creation_method SHELXL-97
_cell_angle_alpha 90.00
_cell_angle_beta 95.3390(10)
_cell_angle_gamma 90.00
_cell_formula_units_Z 8
_cell_length_a 38.5580(6)
_cell_length_b 13.2052(2)
_cell_length_c 9.9623(2)
_cell_measurement_reflns_used 8029
_cell_measurement_temperature 293(2)
_cell_measurement_theta_max 24.43
_cell_measurement_theta_min 2.58
_cell_volume 5050.46(15)
_computing_cell_refinement 'SAINT (Bruker, 2005)'
_computing_data_collection 'APEX2 (Bruker, 2005)'
_computing_data_reduction 'SAINT (Bruker, 2005)'
_computing_molecular_graphics 'X-SEED (Barbour, 2001)'
_computing_publication_material 'publCIF (Westrip, 2010)'
_computing_structure_refinement 'SHELXL97 (Sheldrick, 2008)'
_computing_structure_solution 'SHELXS97 (Sheldrick, 2008)'
_diffrn_ambient_temperature 293(2)
_diffrn_measured_fraction_theta_full 0.999
_diffrn_measured_fraction_theta_max 0.999
_diffrn_measurement_device_type 'Bruker APEXII'
_diffrn_measurement_method '\f and \w'
_diffrn_radiation_monochromator graphite
_diffrn_radiation_source 'fine-focus sealed tube'
_diffrn_radiation_type MoK\a
_diffrn_radiation_wavelength 0.71073
_diffrn_reflns_av_R_equivalents 0.0378
_diffrn_reflns_av_sigmaI/netI 0.0403
_diffrn_reflns_limit_h_max 44
_diffrn_reflns_limit_h_min -46
_diffrn_reflns_limit_k_max 14
_diffrn_reflns_limit_k_min -15
_diffrn_reflns_limit_l_max 11
_diffrn_reflns_limit_l_min -11
_diffrn_reflns_number 38663
_diffrn_reflns_theta_full 25.23
_diffrn_reflns_theta_max 25.23
_diffrn_reflns_theta_min 1.59
_diffrn_standards_decay_% 0
_diffrn_standards_interval_count 0
_diffrn_standards_interval_time 0
_diffrn_standards_number 0
_exptl_absorpt_coefficient_mu 0.065
_exptl_absorpt_correction_type none
_exptl_crystal_colour colorless
_exptl_crystal_density_diffrn 1.096
_exptl_crystal_density_method 'not measured'
_exptl_crystal_description block
_exptl_crystal_F_000 1808
_exptl_crystal_size_max 0.30
_exptl_crystal_size_mid 0.20
_exptl_crystal_size_min 0.10
_refine_diff_density_max 0.266
_refine_diff_density_min -0.197
_refine_ls_extinction_method none
_refine_ls_goodness_of_fit_ref 1.023
_refine_ls_hydrogen_treatment mixed
_refine_ls_matrix_type full
_refine_ls_number_parameters 567
_refine_ls_number_reflns 9083
_refine_ls_number_restraints 36
_refine_ls_restrained_S_all 1.071
_refine_ls_R_factor_all 0.1050
_refine_ls_R_factor_gt 0.0561
_refine_ls_shift/su_max 0.001
_refine_ls_shift/su_mean 0.001
_refine_ls_structure_factor_coef Fsqd
_refine_ls_weighting_details 'calc w=1/[\s^2^(Fo^2^)+(0.0741P)^2^+1.3151P] where P=(Fo^2^+2Fc^2^)/3'
_refine_ls_weighting_scheme calc
_refine_ls_wR_factor_gt 0.1410
_refine_ls_wR_factor_ref 0.1649
_reflns_number_gt 5547
_reflns_number_total 9083
_reflns_threshold_expression I>2\s(I)
_cod_data_source_file xu5311.cif
_cod_data_source_block I
_cod_original_sg_symbol_H-M 'P 21/c'
_cod_database_code 2231760
_cod_database_fobs_code 2231760

loop_
_symmetry_equiv_pos_as_xyz
'x, y, z'
'-x, y+1/2, -z+1/2'
'-x, -y, -z'
'x, -y-1/2, z-1/2'

loop_
_atom_site_type_symbol
_atom_site_label
_atom_site_fract_x
_atom_site_fract_y
_atom_site_fract_z
_atom_site_U_iso_or_equiv
_atom_site_adp_type
_atom_site_calc_flag
_atom_site_refinement_flags
_atom_site_occupancy
_atom_site_symmetry_multiplicity
N N1 0.38712(5) 0.73128(16) 0.89834(17) 0.0511(5) Uani d D 1 1
N N2 0.38956(5) 0.73064(15) 0.67692(16) 0.0503(5) Uani d . 1 1
N N3 0.50737(5) 0.84168(15) 0.49188(19) 0.0538(5) Uani d . 1 1
N N4 0.54455(5) 0.94076(14) 0.61882(18) 0.0528(5) Uani d . 1 1
N N5 1.09927(5) 0.23121(15) 0.68081(16) 0.0486(5) Uani d D 1 1
N N6 1.09643(4) 0.21660(15) 0.90136(16) 0.0483(5) Uani d . 1 1
N N7 0.98714(5) 0.37234(17) 1.1126(2) 0.0629(6) Uani d . 1 1
N N8 0.94086(5) 0.42176(16) 0.9762(2) 0.0600(5) Uani d . 1 1
C C1 0.35798(6) 0.67934(18) 0.8460(2) 0.0491(6) Uani d . 1 1
C C2 0.33103(7) 0.6332(2) 0.9050(3) 0.0681(7) Uani d . 1 1
H H2 0.3301 0.6333 0.9979 0.082 Uiso calc R 1 1
C C3 0.30579(7) 0.5874(2) 0.8205(3) 0.0790(8) Uani d . 1 1
H H3 0.2873 0.5557 0.8567 0.095 Uiso calc R 1 1
C C4 0.30719(7) 0.5872(2) 0.6820(3) 0.0769(8) Uani d . 1 1
H H4 0.2895 0.5555 0.6277 0.092 Uiso calc R 1 1
C C5 0.33388(7) 0.6324(2) 0.6228(2) 0.0664(7) Uani d . 1 1
H H5A 0.3346 0.6317 0.5297 0.080 Uiso calc R 1 1
C C6 0.35983(6) 0.67936(18) 0.7071(2) 0.0497(6) Uani d . 1 1
C C7 0.40487(5) 0.76069(17) 0.79393(19) 0.0448(5) Uani d . 1 1
C C8 0.43760(6) 0.8199(2) 0.8138(2) 0.0550(6) Uani d . 1 1
H H8A 0.4521 0.7911 0.8889 0.066 Uiso calc R 1 1
H H8B 0.4320 0.8888 0.8381 0.066 Uiso calc R 1 1
C C9 0.45816(6) 0.82310(19) 0.6925(2) 0.0521(6) Uani d . 1 1
H H9A 0.4435 0.8486 0.6155 0.062 Uiso calc R 1 1
H H9B 0.4654 0.7550 0.6713 0.062 Uiso calc R 1 1
C C10 0.48999(6) 0.89011(19) 0.7176(2) 0.0551(6) Uani d . 1 1
H H10A 0.4824 0.9591 0.7310 0.066 Uiso calc R 1 1
H H10B 0.5032 0.8684 0.8002 0.066 Uiso calc R 1 1
C C11 0.51341(6) 0.88951(17) 0.6072(2) 0.0490(6) Uani d . 1 1
C C12 0.53629(6) 0.86276(18) 0.4222(2) 0.0523(6) Uani d . 1 1
C C13 0.54351(7) 0.8351(2) 0.2934(3) 0.0665(7) Uani d . 1 1
H H13 0.5280 0.7953 0.2393 0.080 Uiso calc R 1 1
C C14 0.57401(8) 0.8679(2) 0.2478(3) 0.0753(8) Uani d . 1 1
H H14 0.5792 0.8502 0.1616 0.090 Uiso calc R 1 1
C C15 0.59736(8) 0.9274(2) 0.3283(3) 0.0778(8) Uani d . 1 1
H H15 0.6180 0.9478 0.2950 0.093 Uiso calc R 1 1
C C16 0.59076(7) 0.9566(2) 0.4554(3) 0.0678(7) Uani d . 1 1
H H16 0.6064 0.9964 0.5090 0.081 Uiso calc R 1 1
C C17 0.55965(6) 0.92400(18) 0.5005(2) 0.0524(6) Uani d . 1 1
C C18 0.55776(7) 1.0071(2) 0.7284(2) 0.0664(7) Uani d D 1 1
H H18A 0.5383 1.0432 0.7612 0.080 Uiso calc R 1 1
H H18B 0.5731 1.0568 0.6935 0.080 Uiso calc R 1 1
C C19 0.57748(6) 0.9520(2) 0.8460(2) 0.0704(8) Uani d D 1 1
H H19A 0.5835 1.0004 0.9177 0.084 Uiso calc R 1 1
H H19B 0.5622 0.9019 0.8803 0.084 Uiso calc R 1 1
C C20 0.61033(6) 0.8999(2) 0.8114(2) 0.0690(7) Uani d D 1 1
H H20A 0.6254 0.9492 0.7741 0.083 Uiso calc R 1 1
H H20B 0.6044 0.8490 0.7429 0.083 Uiso calc R 1 1
C C21 0.62994(6) 0.8496(2) 0.9333(2) 0.0752(8) Uani d D 1 1
H H21A 0.6345 0.8998 1.0038 0.090 Uiso calc R 1 1
H H21B 0.6152 0.7976 0.9670 0.090 Uiso calc R 1 1
C C22 0.66398(7) 0.8024(2) 0.9037(3) 0.0824(9) Uani d D 1 1
H H22A 0.6782 0.8535 0.8654 0.099 Uiso calc R 1 1
H H22B 0.6594 0.7495 0.8369 0.099 Uiso calc R 1 1
C C23 0.68426(7) 0.7575(3) 1.0278(3) 0.0852(9) Uani d D 1 1
H H23A 0.6874 0.8093 1.0968 0.102 Uiso calc R 1 1
H H23B 0.6706 0.7034 1.0625 0.102 Uiso calc R 1 1
C C24 0.71935(7) 0.7162(3) 1.0024(3) 0.0941(10) Uani d D 1 1
H H24A 0.7327 0.7695 0.9643 0.113 Uiso calc R 1 1
H H24B 0.7162 0.6624 0.9361 0.113 Uiso calc R 1 1
C C25 0.74007(7) 0.6753(2) 1.1267(3) 0.0823(9) Uani d D 1 1
H H25A 0.7454 0.7305 1.1896 0.099 Uiso calc R 1 1
H H25B 0.7259 0.6266 1.1700 0.099 Uiso calc R 1 1
C C26 0.77357(8) 0.6252(3) 1.0967(3) 0.1020(11) Uani d D 1 1
H H26A 0.7683 0.5727 1.0297 0.122 Uiso calc R 1 1
H H26B 0.7883 0.6750 1.0582 0.122 Uiso calc R 1 1
C C27 0.79343(10) 0.5788(4) 1.2187(4) 0.1507(18) Uani d D 1 1
H H27A 0.8145 0.5488 1.1932 0.226 Uiso calc R 1 1
H H27B 0.7794 0.5276 1.2557 0.226 Uiso calc R 1 1
H H27C 0.7990 0.6303 1.2852 0.226 Uiso calc R 1 1
C C28 1.13001(6) 0.18545(18) 0.7296(2) 0.0460(5) Uani d . 1 1
C C29 1.15871(6) 0.1521(2) 0.6683(2) 0.0610(7) Uani d . 1 1
H H29 1.1597 0.1574 0.5757 0.073 Uiso calc R 1 1
C C30 1.18557(7) 0.1109(2) 0.7504(3) 0.0689(7) Uani d . 1 1
H H30 1.2054 0.0888 0.7126 0.083 Uiso calc R 1 1
C C31 1.18397(7) 0.1015(2) 0.8879(3) 0.0678(7) Uani d . 1 1
H H31 1.2027 0.0731 0.9403 0.081 Uiso calc R 1 1
C C32 1.15530(6) 0.1332(2) 0.9488(2) 0.0598(7) Uani d . 1 1
H H32 1.1543 0.1259 1.0412 0.072 Uiso calc R 1 1
C C33 1.12790(6) 0.17644(17) 0.8678(2) 0.0462(5) Uani d . 1 1
C C34 1.08043(5) 0.24844(17) 0.78655(19) 0.0441(5) Uani d . 1 1
C C35 1.04563(5) 0.29683(19) 0.7679(2) 0.0506(6) Uani d . 1 1
H H35A 1.0303 0.2540 0.7097 0.061 Uiso calc R 1 1
H H35B 1.0478 0.3609 0.7218 0.061 Uiso calc R 1 1
C C36 1.02870(5) 0.31611(19) 0.8968(2) 0.0500(6) Uani d . 1 1
H H36A 1.0432 0.3617 0.9542 0.060 Uiso calc R 1 1
H H36B 1.0267 0.2528 0.9449 0.060 Uiso calc R 1 1
C C37 0.99280(6) 0.3623(2) 0.8659(2) 0.0550(6) Uani d . 1 1
H H37A 0.9951 0.4248 0.8163 0.066 Uiso calc R 1 1
H H37B 0.9787 0.3163 0.8079 0.066 Uiso calc R 1 1
C C38 0.97423(6) 0.38446(18) 0.9873(2) 0.0535(6) Uani d . 1 1
C C39 0.96069(7) 0.4026(2) 1.1895(3) 0.0648(7) Uani d . 1 1
C C40 0.96023(9) 0.4079(2) 1.3284(3) 0.0868(9) Uani d . 1 1
H H40 0.9795 0.3885 1.3857 0.104 Uiso calc R 1 1
C C41 0.93049(12) 0.4425(3) 1.3787(4) 0.1066(12) Uani d . 1 1
H H41 0.9297 0.4467 1.4715 0.128 Uiso calc R 1 1
C C42 0.90195(11) 0.4713(3) 1.2950(5) 0.1069(13) Uani d . 1 1
H H42 0.8822 0.4938 1.3329 0.128 Uiso calc R 1 1
C C43 0.90158(8) 0.4679(2) 1.1571(4) 0.0885(10) Uani d . 1 1
H H43 0.8822 0.4877 1.1008 0.106 Uiso calc R 1 1
C C44 0.93184(7) 0.4333(2) 1.1062(3) 0.0656(7) Uani d . 1 1
C C45 0.91862(6) 0.4418(2) 0.8529(3) 0.0735(8) Uani d D 1 1
H H45A 0.9329 0.4643 0.7835 0.088 Uiso calc R 1 1
H H45B 0.9026 0.4961 0.8692 0.088 Uiso calc R 1 1
C C46 0.89794(7) 0.3488(2) 0.8028(3) 0.0780(8) Uani d D 1 1
H H46A 0.9139 0.2981 0.7743 0.094 Uiso calc R 1 1
H H46B 0.8864 0.3206 0.8766 0.094 Uiso calc R 1 1
C C47 0.87103(7) 0.3721(2) 0.6869(3) 0.0827(9) Uani d D 1 1
H H47A 0.8826 0.4005 0.6132 0.099 Uiso calc R 1 1
H H47B 0.8551 0.4227 0.7155 0.099 Uiso calc R 1 1
C C48 0.85046(8) 0.2799(2) 0.6364(3) 0.0888(9) Uani d D 1 1
H H48A 0.8404 0.2487 0.7120 0.107 Uiso calc R 1 1
H H48B 0.8664 0.2313 0.6025 0.107 Uiso calc R 1 1
C C49 0.82154(7) 0.3012(2) 0.5267(3) 0.0903(10) Uani d D 1 1
H H49A 0.8315 0.3289 0.4488 0.108 Uiso calc R 1 1
H H49B 0.8060 0.3518 0.5586 0.108 Uiso calc R 1 1
C C50 0.80075(8) 0.2073(3) 0.4847(3) 0.0972(10) Uani d D 1 1
H H50A 0.8164 0.1583 0.4501 0.117 Uiso calc R 1 1
H H50B 0.7920 0.1781 0.5644 0.117 Uiso calc R 1 1
C C51 0.77045(8) 0.2230(3) 0.3803(4) 0.1066(11) Uani d D 1 1
H H51A 0.7789 0.2512 0.2994 0.128 Uiso calc R 1 1
H H51B 0.7545 0.2715 0.4140 0.128 Uiso calc R 1 1
C C52 0.75103(9) 0.1247(3) 0.3449(4) 0.1121(12) Uani d D 1 1
H H52A 0.7676 0.0765 0.3145 0.135 Uiso calc R 1 1
H H52B 0.7430 0.0977 0.4270 0.135 Uiso calc R 1 1
C C53 0.72123(10) 0.1289(3) 0.2430(4) 0.1321(15) Uani d D 1 1
H H53A 0.7292 0.1519 0.1586 0.159 Uiso calc R 1 1
H H53B 0.7047 0.1784 0.2707 0.159 Uiso calc R 1 1
C C54 0.70289(14) 0.0292(3) 0.2197(5) 0.166(2) Uani d D 1 1
H H54A 0.6842 0.0366 0.1495 0.249 Uiso calc R 1 1
H H54B 0.6936 0.0078 0.3012 0.249 Uiso calc R 1 1
H H54C 0.7191 -0.0206 0.1934 0.249 Uiso calc R 1 1
H H1 0.3926(6) 0.7455(18) 0.9840(12) 0.067(8) Uiso d D 1 1
H H5 1.0936(5) 0.2486(16) 0.5967(12) 0.054(7) Uiso d D 1 1

loop_
_atom_site_aniso_label
_atom_site_aniso_U_11
_atom_site_aniso_U_22
_atom_site_aniso_U_33
_atom_site_aniso_U_12
_atom_site_aniso_U_13
_atom_site_aniso_U_23
N1 0.0542(11) 0.0698(14) 0.0293(10) 0.0004(10) 0.0035(8) 0.0004(9)
N2 0.0523(11) 0.0649(13) 0.0333(9) -0.0004(10) 0.0013(8) 0.0037(9)
N3 0.0562(12) 0.0523(13) 0.0528(11) -0.0068(10) 0.0040(9) -0.0014(9)
N4 0.0550(11) 0.0495(12) 0.0531(11) -0.0102(10) 0.0019(9) 0.0008(9)
N5 0.0501(11) 0.0691(14) 0.0272(9) -0.0001(10) 0.0067(8) 0.0010(9)
N6 0.0466(10) 0.0670(13) 0.0318(9) 0.0005(10) 0.0063(8) -0.0005(8)
N7 0.0643(13) 0.0711(15) 0.0555(12) 0.0132(12) 0.0164(10) 0.0023(10)
N8 0.0473(11) 0.0574(14) 0.0766(14) 0.0082(10) 0.0122(10) -0.0005(11)
C1 0.0493(13) 0.0556(15) 0.0426(12) 0.0046(12) 0.0055(10) 0.0024(11)
C2 0.0650(16) 0.081(2) 0.0611(15) -0.0060(15) 0.0194(13) 0.0051(14)
C3 0.0662(17) 0.083(2) 0.090(2) -0.0165(16) 0.0195(16) -0.0003(17)
C4 0.0670(17) 0.079(2) 0.083(2) -0.0123(16) -0.0029(15) -0.0106(16)
C5 0.0666(16) 0.079(2) 0.0520(14) -0.0061(15) -0.0041(13) -0.0058(13)
C6 0.0503(13) 0.0577(15) 0.0404(12) 0.0042(12) 0.0001(10) 0.0012(11)
C7 0.0485(12) 0.0542(15) 0.0311(11) 0.0058(11) 0.0010(9) 0.0017(10)
C8 0.0553(14) 0.0682(17) 0.0407(12) -0.0033(13) 0.0008(10) -0.0001(11)
C9 0.0501(13) 0.0611(16) 0.0450(12) 0.0012(12) 0.0042(10) 0.0031(11)
C10 0.0570(14) 0.0544(15) 0.0536(13) -0.0014(13) 0.0030(11) -0.0033(11)
C11 0.0517(13) 0.0452(14) 0.0494(13) -0.0004(12) 0.0017(10) 0.0036(11)
C12 0.0547(14) 0.0466(15) 0.0556(14) -0.0005(12) 0.0046(11) 0.0041(11)
C13 0.0796(18) 0.0598(17) 0.0614(16) -0.0045(15) 0.0140(14) -0.0022(13)
C14 0.091(2) 0.073(2) 0.0658(17) 0.0028(18) 0.0291(16) 0.0024(15)
C15 0.0711(18) 0.080(2) 0.087(2) -0.0048(17) 0.0299(16) 0.0125(17)
C16 0.0627(16) 0.0676(19) 0.0736(18) -0.0124(14) 0.0084(14) 0.0065(14)
C17 0.0549(14) 0.0462(15) 0.0562(14) -0.0035(12) 0.0057(11) 0.0067(11)
C18 0.0691(16) 0.0594(17) 0.0702(17) -0.0147(14) 0.0035(13) -0.0130(13)
C19 0.0655(16) 0.087(2) 0.0580(15) -0.0154(16) 0.0017(13) -0.0142(14)
C20 0.0679(17) 0.082(2) 0.0571(15) -0.0145(15) 0.0031(13) 0.0005(14)
C21 0.0692(17) 0.099(2) 0.0578(15) -0.0091(17) 0.0063(13) -0.0021(15)
C22 0.0798(19) 0.105(2) 0.0627(17) -0.0010(18) 0.0102(14) 0.0103(16)
C23 0.081(2) 0.107(3) 0.0690(18) 0.0008(19) 0.0129(15) 0.0071(17)
C24 0.090(2) 0.124(3) 0.0691(19) 0.006(2) 0.0107(16) 0.0025(18)
C25 0.0752(19) 0.101(2) 0.0703(18) -0.0099(18) 0.0050(15) -0.0006(17)
C26 0.086(2) 0.122(3) 0.100(2) -0.008(2) 0.0190(19) -0.021(2)
C27 0.110(3) 0.187(5) 0.146(4) 0.032(3) -0.040(3) -0.016(3)
C28 0.0467(12) 0.0526(15) 0.0396(11) -0.0016(11) 0.0083(10) -0.0027(10)
C29 0.0625(15) 0.0705(18) 0.0528(14) 0.0052(14) 0.0207(12) -0.0015(12)
C30 0.0580(15) 0.0743(19) 0.0768(18) 0.0144(14) 0.0186(14) -0.0008(15)
C31 0.0568(15) 0.0716(19) 0.0741(18) 0.0103(14) 0.0008(13) 0.0056(14)
C32 0.0604(15) 0.0720(18) 0.0463(13) 0.0008(14) 0.0010(11) 0.0055(12)
C33 0.0472(13) 0.0544(15) 0.0373(11) -0.0029(11) 0.0046(10) -0.0006(10)
C34 0.0445(12) 0.0563(15) 0.0319(11) -0.0048(11) 0.0062(9) -0.0041(10)
C35 0.0454(12) 0.0688(16) 0.0380(11) 0.0002(12) 0.0050(9) -0.0014(11)
C36 0.0448(12) 0.0637(16) 0.0420(12) -0.0001(12) 0.0061(9) -0.0059(11)
C37 0.0493(13) 0.0651(17) 0.0509(13) 0.0039(12) 0.0066(10) -0.0015(12)
C38 0.0479(13) 0.0522(15) 0.0622(15) 0.0034(12) 0.0139(11) -0.0004(12)
C39 0.0733(17) 0.0580(17) 0.0678(16) 0.0045(14) 0.0313(14) 0.0014(13)
C40 0.111(2) 0.081(2) 0.0744(19) 0.0117(19) 0.0398(18) 0.0036(16)
C41 0.136(3) 0.099(3) 0.097(3) 0.000(3) 0.070(3) -0.006(2)
C42 0.105(3) 0.092(3) 0.136(3) 0.002(2) 0.077(3) -0.022(2)
C43 0.0702(19) 0.073(2) 0.128(3) 0.0043(16) 0.0427(19) -0.0122(19)
C44 0.0608(16) 0.0524(17) 0.0884(19) 0.0015(14) 0.0316(15) -0.0038(14)
C45 0.0552(15) 0.070(2) 0.094(2) 0.0150(15) 0.0035(14) 0.0084(16)
C46 0.0695(17) 0.079(2) 0.0837(19) 0.0062(17) -0.0018(15) 0.0002(16)
C47 0.0639(17) 0.102(3) 0.082(2) 0.0096(18) 0.0072(15) 0.0118(18)
C48 0.089(2) 0.094(2) 0.081(2) 0.007(2) -0.0025(17) -0.0081(18)
C49 0.081(2) 0.108(3) 0.080(2) 0.009(2) -0.0016(16) -0.0008(18)
C50 0.098(2) 0.104(3) 0.086(2) 0.006(2) -0.0047(18) -0.0102(19)
C51 0.088(2) 0.127(3) 0.102(3) 0.009(2) -0.0071(19) -0.010(2)
C52 0.128(3) 0.104(3) 0.100(3) 0.002(3) -0.014(2) 0.000(2)
C53 0.136(3) 0.138(4) 0.116(3) -0.010(3) -0.026(3) 0.028(3)
C54 0.224(5) 0.113(4) 0.146(4) -0.050(4) -0.062(4) 0.030(3)

loop_
_atom_type_symbol
_atom_type_description
_atom_type_scat_dispersion_real
_atom_type_scat_dispersion_imag
_atom_type_scat_source
C C 0.0033 0.0016 'International Tables Vol C Tables 4.2.6.8 and 6.1.1.4'
H H 0.0000 0.0000 'International Tables Vol C Tables 4.2.6.8 and 6.1.1.4'
N N 0.0061 0.0033 'International Tables Vol C Tables 4.2.6.8 and 6.1.1.4'

loop_
_geom_angle_atom_site_label_1
_geom_angle_atom_site_label_2
_geom_angle_atom_site_label_3
_geom_angle
C7 N1 C1 107.76(17)
C7 N1 H1 126.1(16)
C1 N1 H1 126.0(16)
C7 N2 C6 105.45(17)
C11 N3 C12 104.76(19)
C11 N4 C17 106.49(18)
C11 N4 C18 127.0(2)
C17 N4 C18 126.3(2)
C34 N5 C28 107.81(17)
C34 N5 H5 126.6(14)
C28 N5 H5 125.5(14)
C34 N6 C33 105.14(16)
C38 N7 C39 104.9(2)
C38 N8 C44 106.3(2)
C38 N8 C45 127.4(2)
C44 N8 C45 126.3(2)
N1 C1 C2 132.7(2)
N1 C1 C6 105.10(19)
C2 C1 C6 122.2(2)
C3 C2 C1 117.0(2)
C3 C2 H2 121.5
C1 C2 H2 121.5
C2 C3 C4 121.5(3)
C2 C3 H3 119.2
C4 C3 H3 119.2
C5 C4 C3 121.9(3)
C5 C4 H4 119.1
C3 C4 H4 119.1
C4 C5 C6 117.5(2)
C4 C5 H5A 121.3
C6 C5 H5A 121.3
N2 C6 C5 130.5(2)
N2 C6 C1 109.56(19)
C5 C6 C1 120.0(2)
N2 C7 N1 112.1(2)
N2 C7 C8 125.65(19)
N1 C7 C8 122.23(18)
C7 C8 C9 114.34(18)
C7 C8 H8A 108.7
C9 C8 H8A 108.7
C7 C8 H8B 108.7
C9 C8 H8B 108.7
H8A C8 H8B 107.6
C8 C9 C10 111.25(19)
C8 C9 H9A 109.4
C10 C9 H9A 109.4
C8 C9 H9B 109.4
C10 C9 H9B 109.4
H9A C9 H9B 108.0
C11 C10 C9 114.42(19)
C11 C10 H10A 108.7
C9 C10 H10A 108.7
C11 C10 H10B 108.7
C9 C10 H10B 108.7
H10A C10 H10B 107.6
N3 C11 N4 113.15(19)
N3 C11 C10 125.4(2)
N4 C11 C10 121.4(2)
C13 C12 C17 119.7(2)
C13 C12 N3 130.3(2)
C17 C12 N3 110.0(2)
C14 C13 C12 118.4(3)
C14 C13 H13 120.8
C12 C13 H13 120.8
C13 C14 C15 121.1(3)
C13 C14 H14 119.4
C15 C14 H14 119.4
C16 C15 C14 121.7(3)
C16 C15 H15 119.1
C14 C15 H15 119.1
C15 C16 C17 116.9(3)
C15 C16 H16 121.6
C17 C16 H16 121.6
N4 C17 C16 132.3(2)
N4 C17 C12 105.60(19)
C16 C17 C12 122.1(2)
N4 C18 C19 113.9(2)
N4 C18 H18A 108.8
C19 C18 H18A 108.8
N4 C18 H18B 108.8
C19 C18 H18B 108.8
H18A C18 H18B 107.7
C20 C19 C18 114.3(2)
C20 C19 H19A 108.7
C18 C19 H19A 108.7
C20 C19 H19B 108.7
C18 C19 H19B 108.7
H19A C19 H19B 107.6
C19 C20 C21 112.5(2)
C19 C20 H20A 109.1
C21 C20 H20A 109.1
C19 C20 H20B 109.1
C21 C20 H20B 109.1
H20A C20 H20B 107.8
C22 C21 C20 113.7(2)
C22 C21 H21A 108.8
C20 C21 H21A 108.8
C22 C21 H21B 108.8
C20 C21 H21B 108.8
H21A C21 H21B 107.7
C21 C22 C23 113.2(2)
C21 C22 H22A 108.9
C23 C22 H22A 108.9
C21 C22 H22B 108.9
C23 C22 H22B 108.9
H22A C22 H22B 107.8
C24 C23 C22 114.1(2)
C24 C23 H23A 108.7
C22 C23 H23A 108.7
C24 C23 H23B 108.7
C22 C23 H23B 108.7
H23A C23 H23B 107.6
C23 C24 C25 114.1(2)
C23 C24 H24A 108.7
C25 C24 H24A 108.7
C23 C24 H24B 108.7
C25 C24 H24B 108.7
H24A C24 H24B 107.6
C26 C25 C24 113.1(2)
C26 C25 H25A 109.0
C24 C25 H25A 109.0
C26 C25 H25B 109.0
C24 C25 H25B 109.0
H25A C25 H25B 107.8
C27 C26 C25 113.5(3)
C27 C26 H26A 108.9
C25 C26 H26A 108.9
C27 C26 H26B 108.9
C25 C26 H26B 108.9
H26A C26 H26B 107.7
C26 C27 H27A 109.5
C26 C27 H27B 109.5
H27A C27 H27B 109.5
C26 C27 H27C 109.5
H27A C27 H27C 109.5
H27B C27 H27C 109.5
N5 C28 C29 132.9(2)
N5 C28 C33 104.99(18)
C29 C28 C33 122.1(2)
C30 C29 C28 117.0(2)
C30 C29 H29 121.5
C28 C29 H29 121.5
C29 C30 C31 121.7(2)
C29 C30 H30 119.1
C31 C30 H30 119.1
C32 C31 C30 121.5(2)
C32 C31 H31 119.3
C30 C31 H31 119.3
C31 C32 C33 117.8(2)
C31 C32 H32 121.1
C33 C32 H32 121.1
C32 C33 C28 119.9(2)
C32 C33 N6 130.44(19)
C28 C33 N6 109.70(18)
N6 C34 N5 112.36(19)
N6 C34 C35 126.30(18)
N5 C34 C35 121.34(18)
C34 C35 C36 114.99(18)
C34 C35 H35A 108.5
C36 C35 H35A 108.5
C34 C35 H35B 108.5
C36 C35 H35B 108.5
H35A C35 H35B 107.5
C35 C36 C37 110.62(17)
C35 C36 H36A 109.5
C37 C36 H36A 109.5
C35 C36 H36B 109.5
C37 C36 H36B 109.5
H36A C36 H36B 108.1
C38 C37 C36 114.32(19)
C38 C37 H37A 108.7
C36 C37 H37A 108.7
C38 C37 H37B 108.7
C36 C37 H37B 108.7
H37A C37 H37B 107.6
N7 C38 N8 113.0(2)
N7 C38 C37 125.5(2)
N8 C38 C37 121.5(2)
C44 C39 C40 119.9(3)
C44 C39 N7 110.1(2)
C40 C39 N7 130.0(3)
C41 C40 C39 118.0(3)
C41 C40 H40 121.0
C39 C40 H40 121.0
C42 C41 C40 121.4(3)
C42 C41 H41 119.3
C40 C41 H41 119.3
C41 C42 C43 122.2(3)
C41 C42 H42 118.9
C43 C42 H42 118.9
C42 C43 C44 116.4(3)
C42 C43 H43 121.8
C44 C43 H43 121.8
N8 C44 C39 105.7(2)
N8 C44 C43 132.2(3)
C39 C44 C43 122.1(3)
N8 C45 C46 112.3(2)
N8 C45 H45A 109.1
C46 C45 H45A 109.1
N8 C45 H45B 109.1
C46 C45 H45B 109.1
H45A C45 H45B 107.9
C47 C46 C45 112.9(2)
C47 C46 H46A 109.0
C45 C46 H46A 109.0
C47 C46 H46B 109.0
C45 C46 H46B 109.0
H46A C46 H46B 107.8
C46 C47 C48 113.1(2)
C46 C47 H47A 109.0
C48 C47 H47A 109.0
C46 C47 H47B 109.0
C48 C47 H47B 109.0
H47A C47 H47B 107.8
C47 C48 C49 114.7(3)
C47 C48 H48A 108.6
C49 C48 H48A 108.6
C47 C48 H48B 108.6
C49 C48 H48B 108.6
H48A C48 H48B 107.6
C48 C49 C50 112.5(3)
C48 C49 H49A 109.1
C50 C49 H49A 109.1
C48 C49 H49B 109.1
C50 C49 H49B 109.1
H49A C49 H49B 107.8
C51 C50 C49 115.8(3)
C51 C50 H50A 108.3
C49 C50 H50A 108.3
C51 C50 H50B 108.3
C49 C50 H50B 108.3
H50A C50 H50B 107.4
C50 C51 C52 112.1(3)
C50 C51 H51A 109.2
C52 C51 H51A 109.2
C50 C51 H51B 109.2
C52 C51 H51B 109.2
H51A C51 H51B 107.9
C53 C52 C51 117.8(3)
C53 C52 H52A 107.9
C51 C52 H52A 107.9
C53 C52 H52B 107.9
C51 C52 H52B 107.9
H52A C52 H52B 107.2
C52 C53 C54 113.7(3)
C52 C53 H53A 108.8
C54 C53 H53A 108.8
C52 C53 H53B 108.8
C54 C53 H53B 108.8
H53A C53 H53B 107.7
C53 C54 H54A 109.5
C53 C54 H54B 109.5
H54A C54 H54B 109.5
C53 C54 H54C 109.5
H54A C54 H54C 109.5
H54B C54 H54C 109.5

loop_
_geom_bond_atom_site_label_1
_geom_bond_atom_site_label_2
_geom_bond_distance
N1 C7 1.354(3)
N1 C1 1.377(3)
N1 H1 0.880(10)
N2 C7 1.318(3)
N2 C6 1.388(3)
N3 C11 1.313(3)
N3 C12 1.395(3)
N4 C11 1.374(3)
N4 C17 1.381(3)
N4 C18 1.454(3)
N5 C34 1.353(3)
N5 C28 1.378(3)
N5 H5 0.876(10)
N6 C34 1.317(3)
N6 C33 1.393(3)
N7 C38 1.310(3)
N7 C39 1.390(3)
N8 C38 1.372(3)
N8 C44 1.381(3)
N8 C45 1.455(3)
C1 C2 1.382(3)
C1 C6 1.393(3)
C2 C3 1.367(4)
C2 H2 0.9300
C3 C4 1.386(4)
C3 H3 0.9300
C4 C5 1.370(4)
C4 H4 0.9300
C5 C6 1.391(3)
C5 H5A 0.9300
C7 C8 1.483(3)
C8 C9 1.507(3)
C8 H8A 0.9700
C8 H8B 0.9700
C9 C10 1.515(3)
C9 H9A 0.9700
C9 H9B 0.9700
C10 C11 1.486(3)
C10 H10A 0.9700
C10 H10B 0.9700
C12 C13 1.387(3)
C12 C17 1.394(3)
C13 C14 1.370(4)
C13 H13 0.9300
C14 C15 1.391(4)
C14 H14 0.9300
C15 C16 1.370(4)
C15 H15 0.9300
C16 C17 1.388(3)
C16 H16 0.9300
C18 C19 1.521(3)
C18 H18A 0.9700
C18 H18B 0.9700
C19 C20 1.509(3)
C19 H19A 0.9700
C19 H19B 0.9700
C20 C21 1.522(3)
C20 H20A 0.9700
C20 H20B 0.9700
C21 C22 1.507(3)
C21 H21A 0.9700
C21 H21B 0.9700
C22 C23 1.521(3)
C22 H22A 0.9700
C22 H22B 0.9700
C23 C24 1.502(3)
C23 H23A 0.9700
C23 H23B 0.9700
C24 C25 1.509(3)
C24 H24A 0.9700
C24 H24B 0.9700
C25 C26 1.507(3)
C25 H25A 0.9700
C25 H25B 0.9700
C26 C27 1.505(4)
C26 H26A 0.9700
C26 H26B 0.9700
C27 H27A 0.9600
C27 H27B 0.9600
C27 H27C 0.9600
C28 C29 1.384(3)
C28 C33 1.392(3)
C29 C30 1.371(3)
C29 H29 0.9300
C30 C31 1.383(3)
C30 H30 0.9300
C31 C32 1.375(3)
C31 H31 0.9300
C32 C33 1.391(3)
C32 H32 0.9300
C34 C35 1.482(3)
C35 C36 1.515(3)
C35 H35A 0.9700
C35 H35B 0.9700
C36 C37 1.518(3)
C36 H36A 0.9700
C36 H36B 0.9700
C37 C38 1.491(3)
C37 H37A 0.9700
C37 H37B 0.9700
C39 C44 1.386(4)
C39 C40 1.387(4)
C40 C41 1.372(4)
C40 H40 0.9300
C41 C42 1.371(5)
C41 H41 0.9300
C42 C43 1.373(5)
C42 H42 0.9300
C43 C44 1.392(4)
C43 H43 0.9300
C45 C46 1.523(3)
C45 H45A 0.9700
C45 H45B 0.9700
C46 C47 1.510(3)
C46 H46A 0.9700
C46 H46B 0.9700
C47 C48 1.513(3)
C47 H47A 0.9700
C47 H47B 0.9700
C48 C49 1.513(3)
C48 H48A 0.9700
C48 H48B 0.9700
C49 C50 1.514(3)
C49 H49A 0.9700
C49 H49B 0.9700
C50 C51 1.504(3)
C50 H50A 0.9700
C50 H50B 0.9700
C51 C52 1.525(4)
C51 H51A 0.9700
C51 H51B 0.9700
C52 C53 1.462(3)
C52 H52A 0.9700
C52 H52B 0.9700
C53 C54 1.502(4)
C53 H53A 0.9700
C53 H53B 0.9700
C54 H54A 0.9600
C54 H54B 0.9600
C54 H54C 0.9600

loop_
_geom_hbond_atom_site_label_D
_geom_hbond_atom_site_label_H
_geom_hbond_atom_site_label_A
_geom_hbond_site_symmetry_A
_geom_hbond_distance_DH
_geom_hbond_distance_HA
_geom_hbond_distance_DA
_geom_hbond_angle_DHA
_geom_hbond_publ_flag
N1 H1 N2 4_576 0.880(10) 1.960(10) 2.813(2) 162(2) yes
N5 H5 N6 4_565 0.880(10) 2.010(10) 2.860(2) 162(2) yes

loop_
_geom_torsion_atom_site_label_1
_geom_torsion_atom_site_label_2
_geom_torsion_atom_site_label_3
_geom_torsion_atom_site_label_4
_geom_torsion
C7 N1 C1 C2 -179.9(3)
C7 N1 C1 C6 0.5(2)
N1 C1 C2 C3 -179.9(3)
C6 C1 C2 C3 -0.4(4)
C1 C2 C3 C4 0.0(4)
C2 C3 C4 C5 0.2(5)
C3 C4 C5 C6 -0.2(4)
C7 N2 C6 C5 179.5(3)
C7 N2 C6 C1 -0.3(3)
C4 C5 C6 N2 -179.9(2)
C4 C5 C6 C1 -0.1(4)
N1 C1 C6 N2 -0.1(3)
C2 C1 C6 N2 -179.8(2)
N1 C1 C6 C5 -179.9(2)
C2 C1 C6 C5 0.4(4)
C6 N2 C7 N1 0.6(3)
C6 N2 C7 C8 -179.3(2)
C1 N1 C7 N2 -0.7(3)
C1 N1 C7 C8 179.2(2)
N2 C7 C8 C9 -14.7(3)
N1 C7 C8 C9 165.4(2)
C7 C8 C9 C10 176.5(2)
C8 C9 C10 C11 174.6(2)
C12 N3 C11 N4 -0.2(3)
C12 N3 C11 C10 -179.8(2)
C17 N4 C11 N3 0.0(3)
C18 N4 C11 N3 175.0(2)
C17 N4 C11 C10 179.6(2)
C18 N4 C11 C10 -5.4(3)
C9 C10 C11 N3 4.2(3)
C9 C10 C11 N4 -175.4(2)
C11 N3 C12 C13 -177.5(3)
C11 N3 C12 C17 0.4(3)
C17 C12 C13 C14 1.1(4)
N3 C12 C13 C14 178.8(2)
C12 C13 C14 C15 0.1(4)
C13 C14 C15 C16 -0.8(5)
C14 C15 C16 C17 0.1(4)
C11 N4 C17 C16 179.7(3)
C18 N4 C17 C16 4.7(4)
C11 N4 C17 C12 0.2(2)
C18 N4 C17 C12 -174.8(2)
C15 C16 C17 N4 -178.2(3)
C15 C16 C17 C12 1.2(4)
C13 C12 C17 N4 177.7(2)
N3 C12 C17 N4 -0.4(3)
C13 C12 C17 C16 -1.8(4)
N3 C12 C17 C16 -180.0(2)
C11 N4 C18 C19 86.5(3)
C17 N4 C18 C19 -99.4(3)
N4 C18 C19 C20 63.6(3)
C18 C19 C20 C21 177.6(2)
C19 C20 C21 C22 -176.4(2)
C20 C21 C22 C23 176.9(3)
C21 C22 C23 C24 -176.1(3)
C22 C23 C24 C25 177.7(3)
C23 C24 C25 C26 174.3(3)
C24 C25 C26 C27 -176.6(3)
C34 N5 C28 C29 -179.4(3)
C34 N5 C28 C33 0.4(2)
N5 C28 C29 C30 178.7(2)
C33 C28 C29 C30 -1.1(4)
C28 C29 C30 C31 1.0(4)
C29 C30 C31 C32 -0.1(4)
C30 C31 C32 C33 -0.8(4)
C31 C32 C33 C28 0.6(4)
C31 C32 C33 N6 -178.5(2)
N5 C28 C33 C32 -179.6(2)
C29 C28 C33 C32 0.3(4)
N5 C28 C33 N6 -0.2(3)
C29 C28 C33 N6 179.6(2)
C34 N6 C33 C32 179.2(2)
C34 N6 C33 C28 -0.1(3)
C33 N6 C34 N5 0.3(3)
C33 N6 C34 C35 179.5(2)
C28 N5 C34 N6 -0.5(3)
C28 N5 C34 C35 -179.7(2)
N6 C34 C35 C36 4.1(3)
N5 C34 C35 C36 -176.8(2)
C34 C35 C36 C37 -178.0(2)
C35 C36 C37 C38 -179.7(2)
C39 N7 C38 N8 0.5(3)
C39 N7 C38 C37 179.9(2)
C44 N8 C38 N7 -0.6(3)
C45 N8 C38 N7 -178.4(2)
C44 N8 C38 C37 -180.0(2)
C45 N8 C38 C37 2.2(4)
C36 C37 C38 N7 3.9(4)
C36 C37 C38 N8 -176.8(2)
C38 N7 C39 C44 -0.3(3)
C38 N7 C39 C40 -178.3(3)
C44 C39 C40 C41 1.0(4)
N7 C39 C40 C41 178.9(3)
C39 C40 C41 C42 0.0(5)
C40 C41 C42 C43 -0.6(6)
C41 C42 C43 C44 0.2(5)
C38 N8 C44 C39 0.3(3)
C45 N8 C44 C39 178.3(2)
C38 N8 C44 C43 180.0(3)
C45 N8 C44 C43 -2.1(5)
C40 C39 C44 N8 178.2(2)
N7 C39 C44 N8 -0.1(3)
C40 C39 C44 C43 -1.4(4)
N7 C39 C44 C43 -179.7(2)
C42 C43 C44 N8 -178.7(3)
C42 C43 C44 C39 0.9(4)
C38 N8 C45 C46 87.3(3)
C44 N8 C45 C46 -90.2(3)
N8 C45 C46 C47 171.8(2)
C45 C46 C47 C48 179.9(3)
C46 C47 C48 C49 176.0(3)
C47 C48 C49 C50 -177.3(3)
C48 C49 C50 C51 177.3(3)
C49 C50 C51 C52 -179.8(3)
C50 C51 C52 C53 -179.2(3)
C51 C52 C53 C54 -177.4(4)

loop_
_cod_related_entry_id
_cod_related_entry_database
_cod_related_entry_code
1 ChemSpider 30656990
